data_8103743
loop_
_publ_author_name
'Gourdon, O.'
'Cario, L.'
'Evain, M.'
'Petricek, V.'
'Perez-Mato, J.M.'

_publ_section_title
;
 Synthesis, structure determination and twinning of two new composite
 compounds in the hexagonal perovskite-like sulfide family: Eu8/7 Ti S3
 and Sr8/7 Ti S3
;
_journal_name_full 'Zeitschrift fuer Kristallographie (149,1979-)'
_journal_page_first 541
_journal_page_last 555
_journal_volume 216
_journal_year 2001
_chemical_formula_sum 'Eu1.143 S3 Ti'
_chemical_name_systematic 'Eu1.143 Ti S3'
_space_group_IT_number 147
_symmetry_space_group_name_Hall '-P 3'
_symmetry_space_group_name_H-M 'P -3'
_cell_angle_alpha 90
_cell_angle_beta 90
_cell_angle_gamma 120
_cell_formula_units_Z 21
_cell_length_a 11.3892
_cell_length_b 11.3892
_cell_length_c 20.923
_cell_volume 2350.396
_citation_journal_id_ASTM ZEKRDZ
_cod_data_source_file Gourdon_ZEKRDZ_2001_124.cif
_cod_data_source_block Eu1.143S3Ti1
_cod_original_formula_sum 'Eu1.143 S3 Ti1'
_cod_database_code 8103743

loop_
_symmetry_equiv_pos_as_xyz
x,y,z
-y,x-y,z
-x+y,-x,z
-x,-y,-z
y,-x+y,-z
x-y,x,-z

loop_
_atom_site_label
_atom_site_type_symbol
_atom_site_fract_x
_atom_site_fract_y
_atom_site_fract_z
_atom_site_occupancy
_atom_site_U_iso_or_equiv
S2 S-2 0.0018 0.1707 0.20514 1 0.0
Ti4 Ti+3 0 0 0.4253 1 0.0
Eu4 Eu+2 0.33757 0.30292 0.94324 1 0.0
Ti9 Ti+3 0.6667 0.3333 0.62267 1 0.0
S7 S-2 0.4968 0.1672 0.41316 1 0.0
S11 S-2 0.5041 0.1626 0.96736 1 0.0
Eu2 Eu+2 0.36303 0.36239 0.43604 1 0.0
Eu1 Eu+2 0.31709 0.33497 0.1883 1 0.0
S5 S-2 0.5724 0.1444 0.11647 1 0.0
Ti5 Ti+3 0.6667 0.3333 0.04214 1 0.0
S10 S-2 0.4955 0.3341 0.82502 1 0.0
S9 S-2 0.5025 0.14595 0.68889 1 0.0
Ti6 Ti+3 0.6667 0.3333 0.1903 1 0.0
S3 S-2 0.1709 0.1595 0.34897 1 0.0
Ti7 Ti+3 0.6667 0.3333 0.3375 1 0.0
S4 S-2 0.0917 0.1875 0.5006 0.5 0.0
S6 S-2 0.4763 0.2445 0.26451 1 0.0
Ti10 Ti+3 0.6667 0.3333 0.75521 1 0.0
Ti3 Ti+3 0 0 0.27463 1 0.0
Ti8 Ti+3 0.6667 0.3333 0.48502 1 0.0
Ti11 Ti+3 0.6667 0.3333 0.89027 1 0.0
Ti2 Ti+3 0 0 0.13467 1 0.0
Ti1 Ti+3 0 0 0 1 0.0
S1 S-2 0.1874 0.162 0.06836 1 0.0
S8 S-2 0.4846 0.3144 0.55293 1 0.0
Eu3 Eu+2 0.32982 0.29946 0.67813 1 0.0
